data_7009545
loop_
_publ_author_name
'He Cheng'
'Duan Chun-ying'
'Fang Chen-jie'
'Meng Qing-jin'

_publ_section_title
;
 Self-assembled dinuclear molecular box [Ag2L2]2+ and triple helicates
 [Co2L3]4+,
 [Ni2L3]4+{L&#x00A0;=&#x00A0;bis[4-(2-pyridylmethyleneamino)phenyl]
 ether}
;
_journal_issue 14
_journal_name_full 'J. Chem. Soc., Dalton Trans.'
_journal_page_first 2419
_journal_page_last 2424
_journal_paper_doi 10.1039/b001820l
_journal_year 2000
_chemical_formula_sum 'C51 H40.5 Ag2 B2 F8 N9.5 O2'
_chemical_formula_weight 1207.79
_chemical_name_systematic
; 
 ? 
;
_space_group_IT_number 2
_symmetry_cell_setting triclinic
_symmetry_space_group_name_Hall '-P 1'
_symmetry_space_group_name_H-M 'P -1'
_atom_sites_solution_hydrogens geom
_atom_sites_solution_primary direct
_atom_sites_solution_secondary difmap
_audit_creation_method SHELXL-97
_cell_angle_alpha 105.679(13)
_cell_angle_beta 92.656(18)
_cell_angle_gamma 98.31(3)
_cell_formula_units_Z 2
_cell_length_a 13.110(3)
_cell_length_b 13.611(5)
_cell_length_c 15.009(2)
_cell_measurement_reflns_used 38
_cell_measurement_temperature 293(2)
_cell_measurement_theta_max 9.02
_cell_measurement_theta_min 5.42
_cell_volume 2541.2(12)
_computing_cell_refinement 'Bruker XSCANS'
_computing_data_collection 'Bruker XSCANS'
_computing_data_reduction 'Bruker SHELXTL'
_computing_molecular_graphics 'Bruker SHELXTL'
_computing_publication_material 'Bruker SHELXTL'
_computing_structure_refinement 'Bruker SHELXTL'
_computing_structure_solution 'Bruker SHELXTL'
_diffrn_ambient_temperature 293(2)
_diffrn_measured_fraction_theta_full 0.976
_diffrn_measured_fraction_theta_max 0.976
_diffrn_measurement_device_type 'Bruker P4'
_diffrn_measurement_method '2\q/\w scans'
_diffrn_radiation_monochromator graphite
_diffrn_radiation_source 'fine-focus sealed tube'
_diffrn_radiation_type MoK\a
_diffrn_radiation_wavelength 0.71073
_diffrn_reflns_av_R_equivalents 0.0560
_diffrn_reflns_av_sigmaI/netI 0.0827
_diffrn_reflns_limit_h_max 14
_diffrn_reflns_limit_h_min -1
_diffrn_reflns_limit_k_max 15
_diffrn_reflns_limit_k_min -15
_diffrn_reflns_limit_l_max 17
_diffrn_reflns_limit_l_min -17
_diffrn_reflns_number 9988
_diffrn_reflns_theta_full 25.00
_diffrn_reflns_theta_max 25.00
_diffrn_reflns_theta_min 1.80
_diffrn_standards_decay_% 14.98
_diffrn_standards_interval_count 97
_diffrn_standards_number 3
_exptl_absorpt_coefficient_mu 0.851
_exptl_absorpt_correction_T_max 0.882
_exptl_absorpt_correction_T_min 0.712
_exptl_absorpt_correction_type psi-scan
_exptl_crystal_colour yellow
_exptl_crystal_density_diffrn 1.578
_exptl_crystal_density_method 'not measured'
_exptl_crystal_description plate
_exptl_crystal_F_000 1210
_exptl_crystal_size_max 0.40
_exptl_crystal_size_mid 0.30
_exptl_crystal_size_min 0.15
_refine_diff_density_max 0.620
_refine_diff_density_min -0.609
_refine_diff_density_rms 0.090
_refine_ls_extinction_method none
_refine_ls_goodness_of_fit_ref 1.009
_refine_ls_hydrogen_treatment mixed
_refine_ls_matrix_type full
_refine_ls_number_parameters 666
_refine_ls_number_reflns 8736
_refine_ls_number_restraints 106
_refine_ls_restrained_S_all 1.013
_refine_ls_R_factor_all 0.1340
_refine_ls_R_factor_gt 0.0695
_refine_ls_shift/su_max 0.000
_refine_ls_shift/su_mean 0.000
_refine_ls_structure_factor_coef Fsqd
_refine_ls_weighting_details 'calc w=1/[\s^2^(Fo^2^)+(0.0901P)^2^+5.3765P] where P=(Fo^2^+2Fc^2^)/3'
_refine_ls_weighting_scheme calc
_refine_ls_wR_factor_gt 0.1670
_refine_ls_wR_factor_ref 0.2050
_reflns_number_gt 4881
_reflns_number_total 8736
_reflns_threshold_expression >2sigma(I)
_cod_data_source_file b001820l.txt
_cod_data_source_block ag1
_cod_depositor_comments
;
The following automatic conversions were performed:
'_symmetry_cell_setting' value 'Triclinic' changed to 'triclinic'
according to '/home/saulius/struct/CIF-dictionaries/cif_core.dic'
dictionary named 'cif_core.dic' version 2.4.1 from 2010-06-29.

Automatic conversion script
Id: cif_fix_enum 1527 2010-12-29 10:47:43Z saulius 
;
_cod_original_cell_volume 2541.2(11)
_cod_original_sg_symbol_H-M 'P-1   '
_cod_original_formula_sum 'C51 H40.50 Ag2 B2 F8 N9.50 O2'
_cod_database_code 7009545

loop_
_symmetry_equiv_pos_as_xyz
'x, y, z'
'-x, -y, -z'

loop_
_atom_site_label
_atom_site_type_symbol
_atom_site_fract_x
_atom_site_fract_y
_atom_site_fract_z
_atom_site_U_iso_or_equiv
_atom_site_adp_type
_atom_site_occupancy
_atom_site_symmetry_multiplicity
_atom_site_calc_flag
_atom_site_refinement_flags
_atom_site_disorder_assembly
_atom_site_disorder_group
Ag1 Ag 0.06439(4) 0.28061(4) 0.03029(4) 0.07150(18) Uani 1 1 d . . .
N1 N 0.0504(4) 0.1312(4) 0.0864(4) 0.0591(15) Uani 1 1 d . . .
N2 N 0.1921(4) 0.1917(3) -0.0263(3) 0.0474(13) Uani 1 1 d . . .
N3 N 0.8780(4) 0.5389(4) -0.1201(3) 0.0505(13) Uani 1 1 d . . .
N4 N 1.0736(4) 0.6385(4) -0.0383(4) 0.0608(15) Uani 1 1 d . . .
O1 O 0.4696(4) 0.3508(4) -0.2416(3) 0.0805(15) Uani 1 1 d . . .
C1 C -0.0168(6) 0.0967(6) 0.1372(5) 0.075(2) Uani 1 1 d . . .
H1A H -0.0744 0.1292 0.1493 0.090 Uiso 1 1 calc R . .
C2 C -0.0081(7) 0.0160(6) 0.1736(6) 0.087(3) Uani 1 1 d . . .
H2A H -0.0578 -0.0044 0.2101 0.104 Uiso 1 1 calc R . .
C3 C 0.0742(7) -0.0338(6) 0.1556(6) 0.097(3) Uani 1 1 d . . .
H3A H 0.0816 -0.0896 0.1785 0.116 Uiso 1 1 calc R . .
C4 C 0.1482(6) 0.0011(5) 0.1014(5) 0.077(2) Uani 1 1 d . . .
H4A H 0.2068 -0.0297 0.0889 0.093 Uiso 1 1 calc R . .
C5 C 0.1315(5) 0.0815(5) 0.0677(4) 0.0570(18) Uani 1 1 d . . .
C6 C 0.2078(5) 0.1214(5) 0.0099(4) 0.0550(17) Uani 1 1 d . . .
H6A H 0.2685 0.0935 0.0004 0.066 Uiso 1 1 calc R . .
C7 C 0.2671(4) 0.2269(4) -0.0803(4) 0.0454(15) Uani 1 1 d . . .
C8 C 0.2344(4) 0.2482(5) -0.1602(4) 0.0515(16) Uani 1 1 d . . .
H8A H 0.1641 0.2345 -0.1793 0.062 Uiso 1 1 calc R . .
C9 C 0.3018(5) 0.2888(5) -0.2124(4) 0.0573(17) Uani 1 1 d . . .
H9A H 0.2775 0.3018 -0.2667 0.069 Uiso 1 1 calc R . .
C10 C 0.4068(5) 0.3108(5) -0.1842(4) 0.0546(17) Uani 1 1 d . . .
C11 C 0.4420(5) 0.2905(5) -0.1045(4) 0.0633(19) Uani 1 1 d . . .
H11A H 0.5122 0.3056 -0.0849 0.076 Uiso 1 1 calc R . .
C12 C 0.3724(5) 0.2476(5) -0.0534(4) 0.0592(18) Uani 1 1 d . . .
H12A H 0.3966 0.2325 -0.0002 0.071 Uiso 1 1 calc R . .
C13 C 0.5714(5) 0.3964(6) -0.2079(4) 0.069(2) Uani 1 1 d . . .
C14 C 0.5949(6) 0.4976(6) -0.1569(5) 0.079(2) Uani 1 1 d . . .
H14A H 0.5424 0.5365 -0.1401 0.095 Uiso 1 1 calc R . .
C15 C 0.6966(5) 0.5417(6) -0.1305(5) 0.074(2) Uani 1 1 d . . .
H15A H 0.7122 0.6105 -0.0955 0.088 Uiso 1 1 calc R . .
C16 C 0.7747(5) 0.4872(5) -0.1542(4) 0.0508(16) Uani 1 1 d . . .
C17 C 0.7520(5) 0.3854(5) -0.2074(5) 0.070(2) Uani 1 1 d . . .
H17A H 0.8050 0.3474 -0.2249 0.084 Uiso 1 1 calc R . .
C18 C 0.6488(6) 0.3401(6) -0.2345(5) 0.074(2) Uani 1 1 d . . .
H18A H 0.6326 0.2717 -0.2705 0.089 Uiso 1 1 calc R . .
C19 C 0.9547(5) 0.4905(5) -0.1296(4) 0.0584(17) Uani 1 1 d . . .
H19A H 0.9433 0.4205 -0.1612 0.070 Uiso 1 1 calc R . .
C20 C 1.0598(5) 0.5411(5) -0.0926(4) 0.0541(16) Uani 1 1 d . . .
C21 C 1.1411(5) 0.4882(5) -0.1152(5) 0.0660(19) Uani 1 1 d . . .
H21A H 1.1295 0.4202 -0.1524 0.079 Uiso 1 1 calc R . .
C22 C 1.2407(6) 0.5384(7) -0.0814(6) 0.086(2) Uani 1 1 d . . .
H22A H 1.2973 0.5048 -0.0959 0.103 Uiso 1 1 calc R . .
C23 C 1.2539(6) 0.6368(7) -0.0271(6) 0.089(3) Uani 1 1 d . . .
H23A H 1.3202 0.6717 -0.0040 0.107 Uiso 1 1 calc R . .
C24 C 1.1689(6) 0.6865(6) -0.0054(5) 0.079(2) Uani 1 1 d . . .
H24A H 1.1790 0.7542 0.0325 0.095 Uiso 1 1 calc R . .
Ag2 Ag 0.36256(4) 0.26537(4) -0.46814(4) 0.0767(2) Uani 1 1 d . . .
N5 N 0.3288(4) 0.1143(4) -0.4125(4) 0.0737(18) Uani 1 1 d . . .
N6 N 0.2028(4) 0.1771(4) -0.5317(4) 0.0544(14) Uani 1 1 d . . .
N7 N -0.3724(4) 0.5523(4) -0.6096(3) 0.0555(14) Uani 1 1 d . . .
N8 N -0.5273(4) 0.6599(5) -0.5365(4) 0.0665(17) Uani 1 1 d . . .
O2 O -0.0338(4) 0.3635(4) -0.7348(3) 0.0754(14) Uani 1 1 d . . .
C25 C 0.3873(7) 0.0794(6) -0.3559(6) 0.099(3) Uani 1 1 d . . .
H25B H 0.4549 0.1134 -0.3374 0.119 Uiso 1 1 calc R . .
C26 C 0.3526(7) -0.0042(7) -0.3238(6) 0.101(3) Uani 1 1 d . . .
H26B H 0.3958 -0.0273 -0.2858 0.121 Uiso 1 1 calc R . .
C27 C 0.2542(8) -0.0511(7) -0.3493(7) 0.108(3) Uani 1 1 d . . .
H27B H 0.2279 -0.1064 -0.3273 0.130 Uiso 1 1 calc R . .
C28 C 0.1926(7) -0.0183(6) -0.4072(6) 0.089(3) Uani 1 1 d . . .
H28B H 0.1249 -0.0518 -0.4256 0.107 Uiso 1 1 calc R . .
C29 C 0.2311(5) 0.0648(5) -0.4383(5) 0.0638(19) Uani 1 1 d . . .
C30 C 0.1675(5) 0.1038(5) -0.5002(5) 0.0612(19) Uani 1 1 d . . .
H30B H 0.0986 0.0730 -0.5166 0.073 Uiso 1 1 calc R . .
C31 C 0.1362(5) 0.2193(4) -0.5847(4) 0.0519(16) Uani 1 1 d . . .
C32 C 0.0392(5) 0.2357(5) -0.5603(4) 0.0565(17) Uani 1 1 d . . .
H32B H 0.0124 0.2138 -0.5113 0.068 Uiso 1 1 calc R . .
C33 C -0.0187(5) 0.2849(5) -0.6087(4) 0.0593(18) Uani 1 1 d . . .
H33B H -0.0845 0.2959 -0.5922 0.071 Uiso 1 1 calc R . .
C34 C 0.0202(5) 0.3177(5) -0.6808(4) 0.0545(17) Uani 1 1 d . . .
C35 C 0.1171(5) 0.3001(5) -0.7071(4) 0.0605(18) Uani 1 1 d . . .
H35B H 0.1425 0.3200 -0.7575 0.073 Uiso 1 1 calc R . .
C36 C 0.1757(5) 0.2527(5) -0.6576(4) 0.0583(18) Uani 1 1 d . . .
H36B H 0.2420 0.2431 -0.6733 0.070 Uiso 1 1 calc R . .
C37 C -0.1196(5) 0.4064(5) -0.6990(4) 0.0628(18) Uani 1 1 d . . .
C38 C -0.2152(6) 0.3528(6) -0.7294(5) 0.076(2) Uani 1 1 d . . .
H38B H -0.2239 0.2859 -0.7688 0.092 Uiso 1 1 calc R . .
C39 C -0.3011(6) 0.3988(5) -0.7011(5) 0.073(2) Uani 1 1 d . . .
H39B H -0.3672 0.3618 -0.7218 0.087 Uiso 1 1 calc R . .
C40 C -0.2900(5) 0.4986(5) -0.6426(4) 0.0530(16) Uani 1 1 d . . .
C41 C -0.1900(5) 0.5512(5) -0.6163(5) 0.067(2) Uani 1 1 d . . .
H41B H -0.1796 0.6191 -0.5788 0.080 Uiso 1 1 calc R . .
C42 C -0.1065(6) 0.5060(6) -0.6441(5) 0.076(2) Uani 1 1 d . . .
H42B H -0.0401 0.5431 -0.6255 0.091 Uiso 1 1 calc R . .
C43 C -0.4647(5) 0.5056(5) -0.6177(4) 0.0626(19) Uani 1 1 d . . .
H43B H -0.4787 0.4347 -0.6455 0.075 Uiso 1 1 calc R . .
C44 C -0.5497(5) 0.5600(5) -0.5844(4) 0.0552(17) Uani 1 1 d . . .
C45 C -0.6503(6) 0.5065(6) -0.6044(5) 0.080(2) Uani 1 1 d . . .
H45B H -0.6629 0.4367 -0.6369 0.095 Uiso 1 1 calc R . .
C46 C -0.7302(6) 0.5575(7) -0.5757(5) 0.088(3) Uani 1 1 d . . .
H46B H -0.7981 0.5230 -0.5889 0.106 Uiso 1 1 calc R . .
C47 C -0.7096(6) 0.6608(8) -0.5270(6) 0.100(3) Uani 1 1 d . . .
H47B H -0.7624 0.6979 -0.5066 0.120 Uiso 1 1 calc R . .
C48 C -0.6053(6) 0.7070(7) -0.5097(5) 0.085(3) Uani 1 1 d . . .
H48B H -0.5904 0.7765 -0.4765 0.102 Uiso 1 1 calc R . .
N9 N 0.6399(9) 0.1252(9) -0.1572(9) 0.177(4) Uani 1 1 d U . .
C49 C 0.6537(12) 0.0691(12) -0.2326(12) 0.180(5) Uani 1 1 d U . .
C50 C 0.6721(12) 0.0090(12) -0.3205(10) 0.204(6) Uani 1 1 d U . .
H50C H 0.6447 0.0362 -0.3676 0.245 Uiso 1 1 d R . .
H50A H 0.6381 -0.0610 -0.3308 0.245 Uiso 1 1 d R . .
H50B H 0.7448 0.0093 -0.3261 0.245 Uiso 1 1 d R . .
B1 B 0.4441(14) 0.2152(14) 0.2149(12) 0.150(4) Uani 1 1 d U . .
F11 F 0.4940(6) 0.2611(6) 0.1595(5) 0.173(3) Uani 1 1 d U A .
F12 F 0.3607(9) 0.1439(9) 0.1698(7) 0.148(4) Uiso 0.650(7) 1 d PU A 1
F13 F 0.4335(8) 0.2606(8) 0.3000(7) 0.142(3) Uiso 0.650(7) 1 d PU A 1
F14 F 0.5278(10) 0.1578(10) 0.2267(9) 0.173(4) Uiso 0.650(7) 1 d PU A 1
F12' F 0.4027(19) 0.1056(18) 0.1602(15) 0.162(6) Uiso 0.350(7) 1 d PU A 2
F13' F 0.3820(19) 0.2816(18) 0.2255(16) 0.174(6) Uiso 0.350(7) 1 d PU A 2
F14' F 0.4809(18) 0.1926(18) 0.2900(16) 0.163(6) Uiso 0.350(7) 1 d PU A 2
B2 B 0.9572(9) 0.2109(8) 0.6788(8) 0.098(2) Uani 1 1 d U . .
F21 F 0.9514(5) 0.2343(4) 0.7671(3) 0.130(2) Uani 1 1 d U B .
F22 F 1.0641(7) 0.2474(7) 0.6684(6) 0.124(3) Uiso 0.628(6) 1 d PU B 1
F23 F 0.9494(9) 0.1068(9) 0.6343(8) 0.141(3) Uiso 0.628(6) 1 d PU B 1
F24 F 0.9002(8) 0.2417(8) 0.6192(7) 0.121(3) Uiso 0.628(6) 1 d PU B 1
F22' F 0.8479(16) 0.1528(15) 0.6699(13) 0.155(5) Uiso 0.372(6) 1 d PU B 2
F23' F 0.9325(10) 0.2916(10) 0.6416(8) 0.081(3) Uiso 0.372(6) 1 d PU B 2
F24' F 1.0040(15) 0.1260(15) 0.6413(13) 0.136(5) Uiso 0.372(6) 1 d PU B 2
C51 C 0.6489(18) 0.0873(17) 0.0684(15) 0.122(7) Uiso 0.50 1 d PU . .
N10 N 0.7057(15) 0.1017(14) 0.1095(13) 0.125(6) Uiso 0.50 1 d PU . .
C52 C 0.546(2) 0.045(3) 0.019(2) 0.210(14) Uiso 0.50 1 d P . .
H52A H 0.5358 0.0709 -0.0337 0.315 Uiso 0.50 1 d PR . .
H52B H 0.5400 -0.0288 -0.0013 0.315 Uiso 0.50 1 d PR . .
H52C H 0.4953 0.0643 0.0615 0.315 Uiso 0.50 1 d PR . .

loop_
_atom_site_aniso_label
_atom_site_aniso_U_11
_atom_site_aniso_U_22
_atom_site_aniso_U_33
_atom_site_aniso_U_23
_atom_site_aniso_U_13
_atom_site_aniso_U_12
Ag1 0.0643(3) 0.0636(3) 0.0915(4) 0.0221(3) 0.0115(3) 0.0241(3)
N1 0.054(3) 0.051(3) 0.065(3) 0.012(3) 0.008(3) -0.005(2)
N2 0.046(3) 0.044(3) 0.053(3) 0.015(2) 0.005(2) 0.004(2)
N3 0.047(3) 0.050(3) 0.057(3) 0.021(2) 0.012(2) 0.003(2)
N4 0.059(3) 0.064(3) 0.062(3) 0.022(3) 0.004(3) 0.012(3)
O1 0.057(3) 0.122(4) 0.066(3) 0.047(3) 0.001(2) -0.012(3)
C1 0.069(5) 0.081(5) 0.068(4) 0.018(4) 0.014(4) -0.005(4)
C2 0.084(5) 0.086(5) 0.081(5) 0.027(4) 0.008(4) -0.025(5)
C3 0.108(7) 0.087(5) 0.107(6) 0.061(5) 0.012(5) -0.006(5)
C4 0.082(5) 0.064(4) 0.095(5) 0.038(4) 0.008(4) 0.014(4)
C5 0.055(4) 0.053(4) 0.058(4) 0.015(3) -0.005(3) -0.002(3)
C6 0.047(3) 0.048(3) 0.072(4) 0.021(3) 0.007(3) 0.009(3)
C7 0.042(3) 0.048(3) 0.049(3) 0.015(3) 0.004(3) 0.014(3)
C8 0.038(3) 0.056(3) 0.062(4) 0.017(3) 0.009(3) 0.007(3)
C9 0.059(4) 0.063(4) 0.055(4) 0.027(3) -0.006(3) 0.009(3)
C10 0.047(3) 0.069(4) 0.049(3) 0.025(3) 0.004(3) -0.002(3)
C11 0.035(3) 0.099(5) 0.062(4) 0.035(4) -0.004(3) 0.005(3)
C12 0.042(3) 0.086(4) 0.055(4) 0.032(3) -0.002(3) 0.008(3)
C13 0.058(4) 0.097(5) 0.054(4) 0.034(4) 0.009(3) -0.004(4)
C14 0.056(4) 0.094(6) 0.080(5) 0.006(4) 0.011(4) 0.018(4)
C15 0.057(4) 0.074(5) 0.078(5) 0.002(4) 0.005(4) 0.010(4)
C16 0.053(3) 0.053(3) 0.053(3) 0.026(3) 0.016(3) 0.004(3)
C17 0.050(4) 0.054(4) 0.104(5) 0.021(4) 0.008(4) 0.001(3)
C18 0.073(5) 0.061(4) 0.085(5) 0.021(4) -0.004(4) 0.004(4)
C19 0.062(4) 0.053(3) 0.067(4) 0.026(3) 0.012(3) 0.015(3)
C20 0.056(4) 0.055(3) 0.061(4) 0.028(3) 0.010(3) 0.015(3)
C21 0.060(4) 0.070(4) 0.072(4) 0.019(3) 0.008(3) 0.023(3)
C22 0.069(5) 0.108(6) 0.093(6) 0.038(5) 0.008(4) 0.036(4)
C23 0.049(4) 0.098(6) 0.117(7) 0.024(5) -0.009(4) 0.019(4)
C24 0.069(5) 0.072(5) 0.092(5) 0.020(4) -0.006(4) 0.011(4)
Ag2 0.0513(3) 0.0674(4) 0.1003(4) 0.0161(3) -0.0051(3) -0.0080(3)
N5 0.060(3) 0.057(3) 0.098(4) 0.017(3) -0.012(3) 0.001(3)
N6 0.044(3) 0.054(3) 0.062(3) 0.015(2) -0.001(2) 0.002(2)
N7 0.056(3) 0.057(3) 0.055(3) 0.027(2) -0.011(2) -0.004(2)
N8 0.047(3) 0.081(4) 0.061(3) 0.010(3) 0.000(3) -0.004(3)
O2 0.079(3) 0.100(3) 0.063(3) 0.037(2) 0.014(2) 0.033(3)
C25 0.077(5) 0.081(5) 0.135(7) 0.027(5) -0.035(5) 0.025(4)
C26 0.109(7) 0.089(5) 0.123(7) 0.058(5) -0.014(5) 0.028(5)
C27 0.114(7) 0.095(5) 0.139(7) 0.078(5) -0.005(6) 0.012(5)
C28 0.084(5) 0.078(5) 0.113(6) 0.053(4) -0.008(5) -0.004(4)
C29 0.062(4) 0.051(4) 0.073(4) 0.009(3) -0.009(3) 0.011(3)
C30 0.049(4) 0.053(4) 0.073(4) 0.011(3) -0.007(3) -0.002(3)
C31 0.051(3) 0.045(3) 0.055(4) 0.012(3) 0.000(3) -0.003(3)
C32 0.046(3) 0.075(4) 0.053(4) 0.027(3) 0.014(3) 0.006(3)
C33 0.044(3) 0.077(4) 0.057(4) 0.020(3) -0.003(3) 0.012(3)
C34 0.058(4) 0.059(4) 0.042(3) 0.013(3) -0.001(3) -0.002(3)
C35 0.067(4) 0.066(4) 0.049(4) 0.021(3) 0.015(3) 0.000(3)
C36 0.045(3) 0.066(4) 0.059(4) 0.014(3) 0.010(3) -0.001(3)
C37 0.066(4) 0.079(4) 0.051(4) 0.033(3) 0.001(3) 0.009(4)
C38 0.080(5) 0.068(4) 0.079(5) 0.019(4) 0.003(4) 0.011(4)
C39 0.065(4) 0.060(4) 0.081(5) 0.010(4) -0.013(4) -0.007(4)
C40 0.051(3) 0.048(3) 0.060(4) 0.020(3) -0.012(3) 0.006(3)
C41 0.053(4) 0.058(4) 0.079(5) 0.008(4) -0.005(3) 0.000(3)
C42 0.052(4) 0.084(5) 0.084(5) 0.015(4) -0.009(4) 0.008(4)
C43 0.068(4) 0.051(4) 0.068(4) 0.026(3) -0.003(3) -0.006(3)
C44 0.052(4) 0.071(4) 0.049(3) 0.032(3) 0.004(3) -0.001(3)
C45 0.057(4) 0.101(5) 0.082(5) 0.046(4) -0.001(4) -0.018(4)
C46 0.064(5) 0.123(7) 0.072(5) 0.034(5) 0.005(4) -0.018(5)
C47 0.046(4) 0.156(8) 0.101(6) 0.032(6) 0.024(4) 0.024(5)
C48 0.067(5) 0.102(6) 0.068(5) -0.007(4) 0.012(4) 0.014(4)
N9 0.169(8) 0.140(7) 0.228(10) 0.049(7) 0.015(8) 0.052(7)
C49 0.175(9) 0.154(9) 0.219(11) 0.042(8) 0.026(9) 0.065(8)
C50 0.196(11) 0.185(11) 0.203(12) -0.017(10) 0.070(10) 0.060(9)
B1 0.139(6) 0.160(6) 0.149(6) 0.052(5) 0.010(6) 0.002(6)
F11 0.158(6) 0.207(6) 0.148(5) 0.079(5) -0.032(4) -0.035(5)
B2 0.125(5) 0.093(4) 0.100(5) 0.051(4) 0.034(4) 0.044(4)
F21 0.222(6) 0.099(3) 0.084(3) 0.030(3) 0.029(4) 0.062(4)

loop_
_atom_type_symbol
_atom_type_description
_atom_type_scat_dispersion_real
_atom_type_scat_dispersion_imag
_atom_type_scat_source
C C 0.0033 0.0016 'International Tables Vol C Tables 4.2.6.8 and 6.1.1.4'
H H 0.0000 0.0000 'International Tables Vol C Tables 4.2.6.8 and 6.1.1.4'
B B 0.0013 0.0007 'International Tables Vol C Tables 4.2.6.8 and 6.1.1.4'
N N 0.0061 0.0033 'International Tables Vol C Tables 4.2.6.8 and 6.1.1.4'
O O 0.0106 0.0060 'International Tables Vol C Tables 4.2.6.8 and 6.1.1.4'
F F 0.0171 0.0103 'International Tables Vol C Tables 4.2.6.8 and 6.1.1.4'
Ag Ag -0.8971 1.1015 'International Tables Vol C Tables 4.2.6.8 and 6.1.1.4'

loop_
_geom_angle_atom_site_label_1
_geom_angle_atom_site_label_2
_geom_angle_atom_site_label_3
_geom_angle
_geom_angle_site_symmetry_1
_geom_angle_site_symmetry_3
_geom_angle_publ_flag
N4 Ag1 N2 161.88(18) 2_665 . ?
N4 Ag1 N1 116.89(19) 2_665 . ?
N2 Ag1 N1 72.44(18) . . ?
N4 Ag1 N3 72.50(18) 2_665 2_665 ?
N2 Ag1 N3 115.42(16) . 2_665 ?
N1 Ag1 N3 127.31(17) . 2_665 ?
C1 N1 C5 116.9(6) . . ?
C1 N1 Ag1 131.0(5) . . ?
C5 N1 Ag1 111.9(4) . . ?
C6 N2 C7 119.4(5) . . ?
C6 N2 Ag1 115.6(4) . . ?
C7 N2 Ag1 123.1(4) . . ?
C19 N3 C16 121.6(5) . . ?
C19 N3 Ag1 109.9(4) . 2_665 ?
C16 N3 Ag1 128.4(4) . 2_665 ?
C24 N4 C20 119.2(6) . . ?
C24 N4 Ag1 123.5(5) . 2_665 ?
C20 N4 Ag1 116.3(4) . 2_665 ?
C10 O1 C13 118.8(5) . . ?
N1 C1 C2 124.4(8) . . ?
C3 C2 C1 118.9(8) . . ?
C2 C3 C4 118.4(8) . . ?
C5 C4 C3 118.0(8) . . ?
N1 C5 C4 123.4(7) . . ?
N1 C5 C6 116.6(6) . . ?
C4 C5 C6 120.0(6) . . ?
N2 C6 C5 121.6(6) . . ?
C8 C7 C12 117.9(6) . . ?
C8 C7 N2 118.8(5) . . ?
C12 C7 N2 123.1(5) . . ?
C9 C8 C7 122.1(6) . . ?
C8 C9 C10 119.6(6) . . ?
C11 C10 O1 124.4(5) . . ?
C11 C10 C9 119.7(6) . . ?
O1 C10 C9 115.9(5) . . ?
C10 C11 C12 119.7(6) . . ?
C11 C12 C7 121.0(6) . . ?
C14 C13 C18 120.2(7) . . ?
C14 C13 O1 121.3(7) . . ?
C18 C13 O1 118.3(6) . . ?
C13 C14 C15 119.5(7) . . ?
C16 C15 C14 121.6(7) . . ?
C15 C16 C17 119.5(6) . . ?
C15 C16 N3 117.3(5) . . ?
C17 C16 N3 123.2(6) . . ?
C16 C17 C18 119.2(7) . . ?
C13 C18 C17 120.0(7) . . ?
N3 C19 C20 122.3(6) . . ?
N4 C20 C21 122.2(6) . . ?
N4 C20 C19 118.3(6) . . ?
C21 C20 C19 119.5(6) . . ?
C20 C21 C22 118.7(7) . . ?
C23 C22 C21 118.6(7) . . ?
C22 C23 C24 120.4(7) . . ?
N4 C24 C23 120.8(7) . . ?
N8 Ag2 N6 158.09(19) 2_564 . ?
N8 Ag2 N5 118.2(2) 2_564 . ?
N6 Ag2 N5 71.96(19) . . ?
N8 Ag2 N7 72.8(2) 2_564 2_564 ?
N6 Ag2 N7 116.38(18) . 2_564 ?
N5 Ag2 N7 131.60(19) . 2_564 ?
C25 N5 C29 117.7(7) . . ?
C25 N5 Ag2 130.7(5) . . ?
C29 N5 Ag2 111.4(5) . . ?
C30 N6 C31 120.7(5) . . ?
C30 N6 Ag2 116.1(4) . . ?
C31 N6 Ag2 121.2(4) . . ?
C43 N7 C40 121.4(5) . . ?
C43 N7 Ag2 110.6(4) . 2_564 ?
C40 N7 Ag2 127.9(4) . 2_564 ?
C48 N8 C44 116.9(6) . . ?
C48 N8 Ag2 126.4(5) . 2_564 ?
C44 N8 Ag2 115.8(4) . 2_564 ?
C34 O2 C37 117.7(5) . . ?
N5 C25 C26 123.4(8) . . ?
C27 C26 C25 117.8(8) . . ?
C26 C27 C28 120.5(8) . . ?
C27 C28 C29 119.6(8) . . ?
N5 C29 C28 121.0(7) . . ?
N5 C29 C30 117.3(6) . . ?
C28 C29 C30 121.7(6) . . ?
N6 C30 C29 122.3(6) . . ?
C32 C31 C36 119.6(6) . . ?
C32 C31 N6 122.0(6) . . ?
C36 C31 N6 118.1(6) . . ?
C31 C32 C33 119.8(6) . . ?
C34 C33 C32 120.5(6) . . ?
C33 C34 O2 124.2(6) . . ?
C33 C34 C35 120.3(6) . . ?
O2 C34 C35 115.4(6) . . ?
C36 C35 C34 119.2(6) . . ?
C35 C36 C31 120.5(6) . . ?
C38 C37 C42 120.6(7) . . ?
C38 C37 O2 118.8(6) . . ?
C42 C37 O2 120.0(6) . . ?
C37 C38 C39 119.3(7) . . ?
C40 C39 C38 121.3(6) . . ?
C41 C40 C39 116.8(6) . . ?
C41 C40 N7 117.4(5) . . ?
C39 C40 N7 125.7(6) . . ?
C42 C41 C40 121.6(6) . . ?
C41 C42 C37 120.4(7) . . ?
N7 C43 C44 121.9(6) . . ?
N8 C44 C45 122.8(7) . . ?
N8 C44 C43 118.4(6) . . ?
C45 C44 C43 118.8(6) . . ?
C46 C45 C44 119.1(8) . . ?
C45 C46 C47 119.5(7) . . ?
C46 C47 C48 116.7(8) . . ?
N8 C48 C47 125.0(8) . . ?
N9 C49 C50 177.1(18) . . ?
F13 B1 F13' 65.8(15) . . ?
F13 B1 F11 123.6(15) . . ?
F13' B1 F11 89.0(17) . . ?
F13 B1 F14' 53.0(13) . . ?
F13' B1 F14' 118(2) . . ?
F11 B1 F14' 129.1(18) . . ?
F13 B1 F12 114.5(15) . . ?
F13' B1 F12 86.0(16) . . ?
F11 B1 F12 112.8(14) . . ?
F14' B1 F12 111.3(17) . . ?
F13 B1 F14 100.6(14) . . ?
F13' B1 F14 164.6(19) . . ?
F11 B1 F14 93.3(13) . . ?
F14' B1 F14 49.7(13) . . ?
F12 B1 F14 107.0(15) . . ?
F13 B1 F12' 128.4(17) . . ?
F13' B1 F12' 118.0(19) . . ?
F11 B1 F12' 108.0(15) . . ?
F14' B1 F12' 96.2(18) . . ?
F12 B1 F12' 32.1(11) . . ?
F14 B1 F12' 75.7(14) . . ?
F21 B2 F24 125.2(10) . . ?
F21 B2 F23 115.8(10) . . ?
F24 B2 F23 101.4(10) . . ?
F21 B2 F24' 116.0(12) . . ?
F24 B2 F24' 116.2(12) . . ?
F23 B2 F24' 30.2(9) . . ?
F21 B2 F23' 111.2(9) . . ?
F24 B2 F23' 30.4(6) . . ?
F23 B2 F23' 128.5(11) . . ?
F24' B2 F23' 131.3(13) . . ?
F21 B2 F22 104.5(9) . . ?
F24 B2 F22 106.3(10) . . ?
F23 B2 F22 100.9(10) . . ?
F24' B2 F22 71.6(10) . . ?
F23' B2 F22 86.3(9) . . ?
F21 B2 F22' 86.5(10) . . ?
F24 B2 F22' 72.0(11) . . ?
F23 B2 F22' 67.1(10) . . ?
F24' B2 F22' 97.0(13) . . ?
F23' B2 F22' 96.8(12) . . ?
F22 B2 F22' 166.8(12) . . ?
N10 C51 C52 163(3) . . ?
C51 C52 C52 152(4) . 2_655 ?

loop_
_geom_bond_atom_site_label_1
_geom_bond_atom_site_label_2
_geom_bond_distance
_geom_bond_site_symmetry_2
_geom_bond_publ_flag
Ag1 N4 2.242(5) 2_665 ?
Ag1 N2 2.270(5) . ?
Ag1 N1 2.390(6) . ?
Ag1 N3 2.450(5) 2_665 ?
N1 C1 1.309(9) . ?
N1 C5 1.340(8) . ?
N2 C6 1.257(8) . ?
N2 C7 1.415(7) . ?
N3 C19 1.271(8) . ?
N3 C16 1.435(7) . ?
N3 Ag1 2.450(5) 2_665 ?
N4 C24 1.328(9) . ?
N4 C20 1.337(8) . ?
N4 Ag1 2.242(5) 2_665 ?
O1 C10 1.380(7) . ?
O1 C13 1.396(8) . ?
C1 C2 1.369(11) . ?
C2 C3 1.355(12) . ?
C3 C4 1.406(11) . ?
C4 C5 1.364(10) . ?
C5 C6 1.492(9) . ?
C7 C8 1.371(8) . ?
C7 C12 1.386(8) . ?
C8 C9 1.363(9) . ?
C9 C10 1.386(8) . ?
C10 C11 1.373(9) . ?
C11 C12 1.384(9) . ?
C13 C14 1.366(10) . ?
C13 C18 1.368(10) . ?
C14 C15 1.373(10) . ?
C15 C16 1.355(9) . ?
C16 C17 1.381(8) . ?
C17 C18 1.397(9) . ?
C19 C20 1.459(9) . ?
C20 C21 1.376(9) . ?
C21 C22 1.387(10) . ?
C22 C23 1.349(11) . ?
C23 C24 1.391(10) . ?
Ag2 N8 2.240(5) 2_564 ?
Ag2 N6 2.282(5) . ?
Ag2 N5 2.413(6) . ?
Ag2 N7 2.421(5) 2_564 ?
N5 C25 1.341(10) . ?
N5 C29 1.344(8) . ?
N6 C30 1.255(8) . ?
N6 C31 1.432(8) . ?
N7 C43 1.267(8) . ?
N7 C40 1.424(8) . ?
N7 Ag2 2.421(5) 2_564 ?
N8 C48 1.307(9) . ?
N8 C44 1.337(8) . ?
N8 Ag2 2.240(5) 2_564 ?
O2 C34 1.377(8) . ?
O2 C37 1.404(8) . ?
C25 C26 1.378(12) . ?
C26 C27 1.342(12) . ?
C27 C28 1.362(12) . ?
C28 C29 1.377(10) . ?
C29 C30 1.471(9) . ?
C31 C32 1.373(9) . ?
C31 C36 1.387(9) . ?
C32 C33 1.383(9) . ?
C33 C34 1.369(9) . ?
C34 C35 1.382(9) . ?
C35 C36 1.381(9) . ?
C37 C38 1.347(10) . ?
C37 C42 1.365(10) . ?
C38 C39 1.395(10) . ?
C39 C40 1.387(9) . ?
C40 C41 1.384(8) . ?
C41 C42 1.359(10) . ?
C43 C44 1.459(9) . ?
C44 C45 1.388(9) . ?
C45 C46 1.362(11) . ?
C46 C47 1.378(12) . ?
C47 C48 1.402(11) . ?
N9 C49 1.220(18) . ?
C49 C50 1.404(19) . ?
B1 F13 1.283(19) . ?
B1 F13' 1.29(3) . ?
B1 F11 1.313(18) . ?
B1 F14' 1.33(3) . ?
B1 F12 1.365(18) . ?
B1 F14 1.47(2) . ?
B1 F12' 1.50(3) . ?
B2 F21 1.286(11) . ?
B2 F24 1.330(14) . ?
B2 F23 1.379(14) . ?
B2 F24' 1.38(2) . ?
B2 F23' 1.428(16) . ?
B2 F22 1.448(14) . ?
B2 F22' 1.51(2) . ?
C51 N10 0.91(3) . ?
C51 C52 1.46(3) . ?
C52 C52 1.56(6) 2_655 ?
